data_4033391
loop_
_publ_author_name
'Zhao, Meng-Yao'
'Wang, De-Xian'
'Wang, Mei-Xiang'

_publ_section_title
;
 Synthesis, Structure, and Properties of Corona[6]arenes and Their
 Assembly with Anions in the Crystalline State.
;
_journal_issue 3
_journal_name_full 'The Journal of organic chemistry'
_journal_page_first 1502
_journal_page_last 1509
_journal_paper_doi 10.1021/acs.joc.7b03136
_journal_volume 83
_journal_year 2018
_chemical_formula_moiety 'C32 H22 N10 O6, C16 H36 N, I'
_chemical_formula_sum 'C48 H58 I N11 O6'
_chemical_formula_weight 1011.95
_space_group_crystal_system monoclinic
_space_group_IT_number 14
_space_group_name_Hall '-P 2yn'
_space_group_name_H-M_alt 'P 1 21/n 1'
_symmetry_space_group_name_Hall '-P 2yn'
_symmetry_space_group_name_H-M 'P 1 21/n 1'
_atom_sites_solution_hydrogens geom
_atom_sites_solution_primary dual
_audit_creation_date 2017-07-18
_audit_creation_method
;
Olex2 1.2
(compiled 2017.03.28 svn.r3405 for OlexSys, GUI svn.r5337)
;
_cell_angle_alpha 90
_cell_angle_beta 91.8800(10)
_cell_angle_gamma 90
_cell_formula_units_Z 4
_cell_length_a 11.4107(2)
_cell_length_b 25.3076(5)
_cell_length_c 16.8452(2)
_cell_measurement_reflns_used 25771
_cell_measurement_temperature 173(2)
_cell_measurement_theta_max 31.466
_cell_measurement_theta_min 1.924
_cell_volume 4861.90(14)
_computing_cell_refinement 'CrysAlisPro 1.171.39.9d (Rigaku OD, 2015)'
_computing_data_collection 'CrystalClear (Rigaku Inc., 2007)'
_computing_data_reduction 'CrysAlisPro 1.171.39.9d (Rigaku OD, 2015)'
_computing_molecular_graphics 'Olex2 (Dolomanov et al., 2009)'
_computing_publication_material 'CIFTAB (Sheldrick, 2013)'
_computing_structure_refinement 'ShelXL (Sheldrick, 2015)'
_computing_structure_solution 'ShelXT (Sheldrick, 2015)'
_diffrn_ambient_temperature 173.15
_diffrn_measured_fraction_theta_full 0.999
_diffrn_measured_fraction_theta_max 0.904
_diffrn_measurement_device_type 'MM007-HF CCD(Saturn 724+)'
_diffrn_measurement_method '\w scans at fixed \c = 45\%'
_diffrn_radiation_monochromator Confocal
_diffrn_radiation_type MoK\a
_diffrn_radiation_wavelength 0.71073
_diffrn_reflns_av_R_equivalents 0.0200
_diffrn_reflns_av_unetI/netI 0.0224
_diffrn_reflns_Laue_measured_fraction_full 0.999
_diffrn_reflns_Laue_measured_fraction_max 0.904
_diffrn_reflns_limit_h_max 12
_diffrn_reflns_limit_h_min -15
_diffrn_reflns_limit_k_max 35
_diffrn_reflns_limit_k_min -33
_diffrn_reflns_limit_l_max 23
_diffrn_reflns_limit_l_min -23
_diffrn_reflns_number 38439
_diffrn_reflns_point_group_measured_fraction_full 0.999
_diffrn_reflns_point_group_measured_fraction_max 0.904
_diffrn_reflns_theta_full 25.242
_diffrn_reflns_theta_max 31.497
_diffrn_reflns_theta_min 1.959
_diffrn_source 'Rotating Anode'
_exptl_absorpt_coefficient_mu 0.718
_exptl_absorpt_correction_T_max 1.0000
_exptl_absorpt_correction_T_min 0.79842
_exptl_absorpt_correction_type multi-scan
_exptl_absorpt_process_details
;
CrysAlisPro 1.171.39.9d (Rigaku Oxford Diffraction, 2015)
Empirical absorption correction using spherical harmonics,
 implemented in SCALE3 ABSPACK scaling algorithm.
;
_exptl_crystal_colour red
_exptl_crystal_density_diffrn 1.382
_exptl_crystal_description block
_exptl_crystal_F_000 2096
_exptl_crystal_size_max 0.53
_exptl_crystal_size_mid 0.52
_exptl_crystal_size_min 0.24
_refine_diff_density_max 1.015
_refine_diff_density_min -0.326
_refine_diff_density_rms 0.066
_refine_ls_extinction_method none
_refine_ls_goodness_of_fit_ref 1.029
_refine_ls_hydrogen_treatment constr
_refine_ls_matrix_type full
_refine_ls_number_parameters 601
_refine_ls_number_reflns 14636
_refine_ls_number_restraints 0
_refine_ls_restrained_S_all 1.029
_refine_ls_R_factor_all 0.0462
_refine_ls_R_factor_gt 0.0365
_refine_ls_shift/su_max 0.001
_refine_ls_shift/su_mean 0.000
_refine_ls_structure_factor_coef Fsqd
_refine_ls_weighting_details 'w=1/[\s^2^(Fo^2^)+(0.0492P)^2^+1.4515P] where P=(Fo^2^+2Fc^2^)/3'
_refine_ls_weighting_scheme calc
_refine_ls_wR_factor_gt 0.0902
_refine_ls_wR_factor_ref 0.0956
_reflns_Friedel_coverage 0.000
_reflns_number_gt 12172
_reflns_number_total 14636
_reflns_threshold_expression 'I > 2\s(I)'
_cod_data_source_file jo7b03136_si_007.cif
_cod_data_source_block mx6117a
_cod_depositor_comments 'Adding full bibliography for 4033391--4033399.cif.'
_cod_database_code 4033391
_shelx_shelxl_version_number 2016/6
_shelx_space_group_comment
;
The symmetry employed for this shelxl refinement is uniquely defined
by the following loop, which should always be used as a source of
symmetry information in preference to the above space-group names.
They are only intended as comments.
;
_shelx_estimated_absorpt_t_max 0.847
_shelx_estimated_absorpt_t_min 0.702
_olex2_refinement_description
;
1. Fixed Uiso
 At 1.2 times of:
  All C(H) groups, All C(H,H) groups
 At 1.5 times of:
  All C(H,H,H) groups
2.a Secondary CH2 refined with riding coordinates:
 C33(H33A,H33B), C34(H34A,H34B), C35(H35A,H35B), C37(H37A,H37B), C38(H38A,
 H38B), C39(H39A,H39B), C41(H41A,H41B), C42(H42A,H42B), C43(H43A,H43B),
 C45(H45A,H45B), C46(H46A,H46B), C47(H47A,H47B)
2.b Aromatic/amide H refined with riding coordinates:
 C2(H2), C3(H3), C5(H5), C6(H6), C12(H12), C13(H13), C15(H15), C16(H16),
 C20(H20), C21(H21), C23(H23), C24(H24), C28(H28), C29(H29), C31(H31), C32(H32)
2.c Idealised Me refined as rotating group:
 C8(H8A,H8B,H8C), C18(H18A,H18B,H18C), C36(H36A,H36B,H36C), C40(H40A,H40B,
 H40C), C44(H44A,H44B,H44C), C48(H48A,H48B,H48C)
;
_olex2_submission_special_instructions 'No special instructions were received'

loop_
_space_group_symop_operation_xyz
'x, y, z'
'-x+1/2, y+1/2, -z+1/2'
'-x, -y, -z'
'x-1/2, -y-1/2, z-1/2'

loop_
_atom_site_label
_atom_site_type_symbol
_atom_site_fract_x
_atom_site_fract_y
_atom_site_fract_z
_atom_site_U_iso_or_equiv
_atom_site_adp_type
_atom_site_occupancy
_atom_site_site_symmetry_order
_atom_site_calc_flag
_atom_site_refinement_flags_posn
O1 O 0.58067(14) -0.01672(6) 0.34166(10) 0.0587(4) Uani 1 1 d .
O2 O 0.85768(12) 0.12603(5) 0.59109(9) 0.0501(3) Uani 1 1 d .
O3 O 0.87185(10) 0.32079(5) 0.68518(8) 0.0382(3) Uani 1 1 d .
O4 O 0.43097(10) 0.54200(5) 0.59225(8) 0.0391(3) Uani 1 1 d .
O5 O 0.08059(10) 0.35832(5) 0.54296(8) 0.0411(3) Uani 1 1 d .
O6 O 0.07393(11) 0.16846(5) 0.42807(9) 0.0463(3) Uani 1 1 d .
N1 N 0.48348(13) 0.05009(6) 0.40090(8) 0.0367(3) Uani 1 1 d .
N2 N 0.95252(13) 0.19168(6) 0.65481(10) 0.0390(3) Uani 1 1 d .
N3 N 0.95625(12) 0.24126(6) 0.67878(8) 0.0359(3) Uani 1 1 d .
N4 N 0.78115(12) 0.25923(6) 0.60334(8) 0.0341(3) Uani 1 1 d .
N5 N 0.77766(12) 0.20940(6) 0.57911(8) 0.0363(3) Uani 1 1 d .
N6 N 0.50273(11) 0.46074(5) 0.62017(8) 0.0308(3) Uani 1 1 d .
N7 N -0.01878(12) 0.29244(6) 0.48211(9) 0.0363(3) Uani 1 1 d .
N8 N -0.02087(12) 0.24414(6) 0.45342(9) 0.0379(3) Uani 1 1 d .
N9 N 0.16550(12) 0.22742(6) 0.51495(9) 0.0375(3) Uani 1 1 d .
N10 N 0.16743(12) 0.27599(6) 0.54380(8) 0.0353(3) Uani 1 1 d .
C1 C 0.58128(15) 0.06743(7) 0.44947(10) 0.0354(3) Uani 1 1 d .
C2 C 0.69451(16) 0.06905(7) 0.42148(11) 0.0409(4) Uani 1 1 d .
H2 H 0.709732 0.056372 0.369747 0.049 Uiso 1 1 calc R
C3 C 0.78499(16) 0.08916(7) 0.46915(12) 0.0434(4) Uani 1 1 d .
H3 H 0.862521 0.090342 0.450319 0.052 Uiso 1 1 calc R
C4 C 0.76200(16) 0.10742(7) 0.54389(11) 0.0411(4) Uani 1 1 d .
C5 C 0.65114(17) 0.10553(8) 0.57332(11) 0.0437(4) Uani 1 1 d .
H5 H 0.636949 0.117715 0.625472 0.052 Uiso 1 1 calc R
C6 C 0.56084(16) 0.08561(7) 0.52573(10) 0.0404(4) Uani 1 1 d .
H6 H 0.483749 0.084292 0.545289 0.048 Uiso 1 1 calc R
C7 C 0.49099(18) 0.00892(8) 0.34745(11) 0.0450(4) Uani 1 1 d .
C8 C 0.3827(2) -0.00256(10) 0.29643(12) 0.0572(5) Uani 1 1 d .
H8A H 0.398305 -0.032159 0.260796 0.086 Uiso 1 1 calc GR
H8B H 0.361675 0.028796 0.264921 0.086 Uiso 1 1 calc GR
H8C H 0.317696 -0.011761 0.330475 0.086 Uiso 1 1 calc GR
C9 C 0.85929(15) 0.17753(7) 0.60995(11) 0.0367(3) Uani 1 1 d .
C10 C 0.86615(13) 0.27175(6) 0.65565(9) 0.0307(3) Uani 1 1 d .
C11 C 0.77707(14) 0.35476(6) 0.66652(9) 0.0316(3) Uani 1 1 d .
C12 C 0.79123(14) 0.39304(7) 0.60980(10) 0.0355(3) Uani 1 1 d .
H12 H 0.862443 0.395455 0.582346 0.043 Uiso 1 1 calc R
C13 C 0.70030(14) 0.42812(7) 0.59309(10) 0.0345(3) Uani 1 1 d .
H13 H 0.707374 0.453711 0.552267 0.041 Uiso 1 1 calc R
C14 C 0.59899(13) 0.42566(6) 0.63628(9) 0.0284(3) Uani 1 1 d .
C15 C 0.58718(14) 0.38658(7) 0.69331(10) 0.0348(3) Uani 1 1 d .
H15 H 0.517549 0.384861 0.722605 0.042 Uiso 1 1 calc R
C16 C 0.67521(15) 0.35029(7) 0.70792(10) 0.0372(3) Uani 1 1 d .
H16 H 0.666008 0.322820 0.745643 0.045 Uiso 1 1 calc R
C17 C 0.51178(14) 0.51471(6) 0.61858(9) 0.0321(3) Uani 1 1 d .
C18 C 0.62312(15) 0.53887(7) 0.65255(12) 0.0415(4) Uani 1 1 d .
H18A H 0.682511 0.539361 0.611824 0.062 Uiso 1 1 calc GR
H18B H 0.651827 0.517879 0.698046 0.062 Uiso 1 1 calc GR
H18C H 0.607495 0.575082 0.669873 0.062 Uiso 1 1 calc GR
C19 C 0.39257(13) 0.43592(6) 0.59878(9) 0.0302(3) Uani 1 1 d .
C20 C 0.29573(14) 0.44257(7) 0.64534(10) 0.0359(3) Uani 1 1 d .
H20 H 0.299918 0.465499 0.689994 0.043 Uiso 1 1 calc R
C21 C 0.19287(14) 0.41568(7) 0.62650(11) 0.0372(3) Uani 1 1 d .
H21 H 0.126141 0.419860 0.658191 0.045 Uiso 1 1 calc R
C22 C 0.18837(13) 0.38294(7) 0.56161(10) 0.0335(3) Uani 1 1 d .
C23 C 0.28320(15) 0.37636(7) 0.51343(10) 0.0372(3) Uani 1 1 d .
H23 H 0.277818 0.354199 0.467936 0.045 Uiso 1 1 calc R
C24 C 0.38620(14) 0.40295(7) 0.53326(9) 0.0350(3) Uani 1 1 d .
H24 H 0.452924 0.398510 0.501642 0.042 Uiso 1 1 calc R
C25 C 0.08011(14) 0.30765(7) 0.52018(10) 0.0332(3) Uani 1 1 d .
C26 C 0.07660(14) 0.21560(7) 0.46507(10) 0.0359(3) Uani 1 1 d .
C27 C 0.17965(15) 0.14012(7) 0.42334(10) 0.0372(3) Uani 1 1 d .
C28 C 0.17818(15) 0.08808(7) 0.44659(10) 0.0373(3) Uani 1 1 d .
H28 H 0.109086 0.073013 0.466952 0.045 Uiso 1 1 calc R
C29 C 0.27852(16) 0.05788(7) 0.44000(10) 0.0374(3) Uani 1 1 d .
H29 H 0.279720 0.022168 0.457364 0.045 Uiso 1 1 calc R
C30 C 0.37707(15) 0.08016(7) 0.40788(9) 0.0345(3) Uani 1 1 d .
C31 C 0.37640(15) 0.13266(7) 0.38365(10) 0.0382(4) Uani 1 1 d .
H31 H 0.444310 0.147539 0.361338 0.046 Uiso 1 1 calc R
C32 C 0.27741(16) 0.16326(7) 0.39187(11) 0.0403(4) Uani 1 1 d .
H32 H 0.276545 0.199335 0.376278 0.048 Uiso 1 1 calc R
N11 N 0.26380(11) 0.66089(5) 0.69606(7) 0.0258(2) Uani 1 1 d .
C33 C 0.28527(14) 0.63313(6) 0.77505(8) 0.0304(3) Uani 1 1 d .
H33A H 0.208492 0.622729 0.795878 0.036 Uiso 1 1 calc R
H33B H 0.321350 0.658728 0.812974 0.036 Uiso 1 1 calc R
C34 C 0.36278(16) 0.58443(7) 0.77320(9) 0.0361(3) Uani 1 1 d .
H34A H 0.440783 0.594035 0.753566 0.043 Uiso 1 1 calc R
H34B H 0.327305 0.557830 0.736622 0.043 Uiso 1 1 calc R
C35 C 0.37608(16) 0.56136(7) 0.85620(10) 0.0403(4) Uani 1 1 d .
H35A H 0.403403 0.589418 0.893352 0.048 Uiso 1 1 calc R
H35B H 0.298509 0.549112 0.873385 0.048 Uiso 1 1 calc R
C36 C 0.4615(2) 0.51569(8) 0.86085(13) 0.0554(5) Uani 1 1 d .
H36A H 0.435505 0.487950 0.823691 0.083 Uiso 1 1 calc GR
H36B H 0.464764 0.501482 0.915004 0.083 Uiso 1 1 calc GR
H36C H 0.539572 0.528028 0.846883 0.083 Uiso 1 1 calc GR
C37 C 0.37977(13) 0.68166(6) 0.66652(9) 0.0292(3) Uani 1 1 d .
H37A H 0.412133 0.706966 0.706338 0.035 Uiso 1 1 calc R
H37B H 0.435202 0.651644 0.664298 0.035 Uiso 1 1 calc R
C38 C 0.37628(15) 0.70872(8) 0.58616(11) 0.0402(4) Uani 1 1 d .
H38A H 0.349278 0.683450 0.544596 0.048 Uiso 1 1 calc R
H38B H 0.320381 0.738634 0.586516 0.048 Uiso 1 1 calc R
C39 C 0.49715(15) 0.72872(8) 0.56794(11) 0.0427(4) Uani 1 1 d .
H39A H 0.553562 0.699153 0.573905 0.051 Uiso 1 1 calc R
H39B H 0.520147 0.756067 0.607487 0.051 Uiso 1 1 calc R
C40 C 0.50639(18) 0.75189(10) 0.48556(13) 0.0572(6) Uani 1 1 d .
H40A H 0.488270 0.724553 0.445823 0.086 Uiso 1 1 calc GR
H40B H 0.586236 0.764979 0.478623 0.086 Uiso 1 1 calc GR
H40C H 0.450659 0.781141 0.478890 0.086 Uiso 1 1 calc GR
C41 C 0.17823(13) 0.70610(6) 0.70802(9) 0.0296(3) Uani 1 1 d .
H41A H 0.099812 0.690983 0.717211 0.036 Uiso 1 1 calc R
H41B H 0.172236 0.727028 0.658407 0.036 Uiso 1 1 calc R
C42 C 0.21056(16) 0.74329(7) 0.77660(10) 0.0375(4) Uani 1 1 d .
H42A H 0.295901 0.750422 0.777388 0.045 Uiso 1 1 calc R
H42B H 0.191462 0.726409 0.827586 0.045 Uiso 1 1 calc R
C43 C 0.14322(17) 0.79521(7) 0.76730(11) 0.0395(4) Uani 1 1 d .
H43A H 0.059904 0.787277 0.754037 0.047 Uiso 1 1 calc R
H43B H 0.146552 0.814274 0.818641 0.047 Uiso 1 1 calc R
C44 C 0.1909(2) 0.83083(8) 0.70352(13) 0.0519(5) Uani 1 1 d .
H44A H 0.182763 0.813211 0.651822 0.078 Uiso 1 1 calc GR
H44B H 0.273907 0.838203 0.715557 0.078 Uiso 1 1 calc GR
H44C H 0.146851 0.864071 0.701973 0.078 Uiso 1 1 calc GR
C45 C 0.21212(12) 0.62358(6) 0.63351(8) 0.0262(3) Uani 1 1 d .
H45A H 0.190182 0.644620 0.585751 0.031 Uiso 1 1 calc R
H45B H 0.274260 0.598591 0.618315 0.031 Uiso 1 1 calc R
C46 C 0.10623(14) 0.59180(6) 0.65651(9) 0.0310(3) Uani 1 1 d .
H46A H 0.041808 0.615706 0.671241 0.037 Uiso 1 1 calc R
H46B H 0.126418 0.568887 0.702600 0.037 Uiso 1 1 calc R
C47 C 0.06831(15) 0.55816(7) 0.58497(9) 0.0369(4) Uani 1 1 d .
H47A H 0.058098 0.581325 0.537898 0.044 Uiso 1 1 calc R
H47B H 0.131254 0.532516 0.573956 0.044 Uiso 1 1 calc R
C48 C -0.0445(2) 0.52838(10) 0.59710(12) 0.0584(6) Uani 1 1 d .
H48A H -0.071543 0.512429 0.546736 0.088 Uiso 1 1 calc GR
H48B H -0.104361 0.552843 0.615615 0.088 Uiso 1 1 calc GR
H48C H -0.030901 0.500561 0.636805 0.088 Uiso 1 1 calc GR
I1 I 0.68806(2) 0.19122(2) 0.80222(2) 0.04145(5) Uani 1 1 d .

loop_
_atom_site_aniso_label
_atom_site_aniso_U_11
_atom_site_aniso_U_22
_atom_site_aniso_U_33
_atom_site_aniso_U_23
_atom_site_aniso_U_13
_atom_site_aniso_U_12
O1 0.0508(9) 0.0563(9) 0.0695(9) -0.0240(7) 0.0068(7) 0.0057(7)
O2 0.0386(7) 0.0379(7) 0.0723(9) -0.0090(6) -0.0220(6) 0.0137(6)
O3 0.0278(6) 0.0354(6) 0.0505(7) -0.0001(5) -0.0136(5) 0.0056(5)
O4 0.0303(6) 0.0332(6) 0.0539(7) 0.0089(5) 0.0048(5) 0.0071(5)
O5 0.0204(5) 0.0416(7) 0.0610(8) -0.0052(6) -0.0044(5) 0.0022(5)
O6 0.0281(6) 0.0423(7) 0.0675(8) -0.0079(6) -0.0135(6) 0.0008(5)
N1 0.0356(7) 0.0362(7) 0.0380(7) -0.0025(6) -0.0019(5) 0.0031(6)
N2 0.0258(7) 0.0401(8) 0.0506(8) 0.0007(6) -0.0082(6) 0.0090(6)
N3 0.0241(6) 0.0404(8) 0.0427(7) 0.0035(6) -0.0067(5) 0.0058(5)
N4 0.0274(6) 0.0366(7) 0.0377(7) 0.0035(6) -0.0076(5) 0.0050(5)
N5 0.0297(7) 0.0377(7) 0.0408(7) -0.0001(6) -0.0089(5) 0.0085(6)
N6 0.0213(6) 0.0284(6) 0.0425(7) 0.0029(5) -0.0007(5) 0.0015(5)
N7 0.0215(6) 0.0441(8) 0.0431(7) 0.0023(6) -0.0040(5) 0.0007(6)
N8 0.0230(6) 0.0449(8) 0.0452(7) 0.0023(6) -0.0064(5) -0.0005(6)
N9 0.0276(7) 0.0412(8) 0.0430(7) 0.0032(6) -0.0083(5) 0.0002(6)
N10 0.0255(6) 0.0413(8) 0.0386(7) 0.0019(6) -0.0058(5) 0.0022(6)
C1 0.0367(8) 0.0310(8) 0.0381(8) 0.0011(6) -0.0026(6) 0.0043(7)
C2 0.0401(9) 0.0383(9) 0.0443(9) -0.0022(7) 0.0036(7) 0.0028(7)
C3 0.0331(9) 0.0395(9) 0.0575(11) 0.0001(8) 0.0012(7) 0.0061(7)
C4 0.0346(9) 0.0324(8) 0.0554(10) -0.0012(7) -0.0125(7) 0.0088(7)
C5 0.0418(10) 0.0466(10) 0.0423(9) -0.0054(8) -0.0062(7) 0.0092(8)
C6 0.0355(9) 0.0451(10) 0.0405(8) -0.0030(7) -0.0012(7) 0.0067(7)
C7 0.0491(11) 0.0447(10) 0.0413(9) -0.0073(8) 0.0029(8) -0.0008(8)
C8 0.0625(14) 0.0658(14) 0.0429(10) -0.0155(9) -0.0049(9) -0.0036(11)
C9 0.0281(8) 0.0382(9) 0.0434(9) -0.0004(7) -0.0056(6) 0.0095(7)
C10 0.0221(7) 0.0357(8) 0.0341(7) 0.0048(6) -0.0023(5) 0.0027(6)
C11 0.0260(7) 0.0309(8) 0.0373(7) -0.0007(6) -0.0077(6) 0.0027(6)
C12 0.0271(7) 0.0392(9) 0.0405(8) 0.0030(7) 0.0039(6) 0.0049(6)
C13 0.0313(8) 0.0349(8) 0.0376(8) 0.0089(6) 0.0048(6) 0.0048(6)
C14 0.0232(7) 0.0277(7) 0.0342(7) 0.0005(6) -0.0018(5) 0.0009(5)
C15 0.0260(7) 0.0362(8) 0.0422(8) 0.0073(7) 0.0031(6) 0.0004(6)
C16 0.0332(8) 0.0365(9) 0.0416(8) 0.0115(7) -0.0029(6) 0.0003(7)
C17 0.0275(7) 0.0308(8) 0.0384(8) 0.0031(6) 0.0061(6) 0.0016(6)
C18 0.0301(8) 0.0331(9) 0.0612(11) -0.0001(8) 0.0001(7) -0.0025(7)
C19 0.0236(7) 0.0288(7) 0.0381(7) 0.0041(6) -0.0018(5) 0.0015(6)
C20 0.0293(8) 0.0343(8) 0.0441(8) -0.0053(7) 0.0038(6) 0.0019(6)
C21 0.0242(7) 0.0384(9) 0.0493(9) -0.0021(7) 0.0065(6) 0.0030(6)
C22 0.0212(7) 0.0353(8) 0.0437(8) 0.0023(6) -0.0039(6) 0.0012(6)
C23 0.0309(8) 0.0452(10) 0.0354(8) -0.0041(7) -0.0004(6) -0.0020(7)
C24 0.0268(7) 0.0422(9) 0.0362(8) 0.0012(7) 0.0042(6) 0.0001(6)
C25 0.0215(7) 0.0417(9) 0.0364(8) 0.0016(6) -0.0009(6) 0.0001(6)
C26 0.0253(7) 0.0387(9) 0.0431(8) 0.0033(7) -0.0047(6) -0.0014(6)
C27 0.0294(8) 0.0392(9) 0.0423(8) -0.0029(7) -0.0103(6) 0.0014(7)
C28 0.0341(8) 0.0405(9) 0.0369(8) 0.0007(7) -0.0024(6) -0.0051(7)
C29 0.0405(9) 0.0344(8) 0.0370(8) 0.0041(6) -0.0028(6) -0.0013(7)
C30 0.0349(8) 0.0354(8) 0.0328(7) 0.0001(6) -0.0045(6) 0.0006(7)
C31 0.0337(8) 0.0385(9) 0.0423(8) 0.0049(7) -0.0019(6) -0.0021(7)
C32 0.0370(9) 0.0338(9) 0.0495(9) 0.0067(7) -0.0076(7) -0.0011(7)
N11 0.0226(6) 0.0273(6) 0.0269(5) -0.0035(4) -0.0058(4) 0.0018(5)
C33 0.0298(7) 0.0351(8) 0.0257(6) -0.0016(6) -0.0069(5) 0.0018(6)
C34 0.0412(9) 0.0353(8) 0.0315(7) 0.0019(6) -0.0062(6) 0.0064(7)
C35 0.0404(9) 0.0404(9) 0.0394(8) 0.0099(7) -0.0082(7) -0.0036(7)
C36 0.0589(13) 0.0455(11) 0.0608(12) 0.0202(9) -0.0138(10) 0.0045(10)
C37 0.0215(7) 0.0322(8) 0.0336(7) -0.0015(6) -0.0063(5) 0.0003(6)
C38 0.0253(8) 0.0505(10) 0.0444(9) 0.0137(8) -0.0061(6) -0.0032(7)
C39 0.0270(8) 0.0516(11) 0.0492(9) 0.0076(8) -0.0033(7) -0.0032(7)
C40 0.0314(9) 0.0803(16) 0.0596(12) 0.0247(11) -0.0001(8) -0.0066(10)
C41 0.0241(7) 0.0297(7) 0.0346(7) -0.0071(6) -0.0066(5) 0.0050(6)
C42 0.0397(9) 0.0355(9) 0.0367(8) -0.0111(7) -0.0071(6) 0.0063(7)
C43 0.0393(9) 0.0333(8) 0.0460(9) -0.0094(7) 0.0018(7) 0.0040(7)
C44 0.0622(13) 0.0364(10) 0.0575(11) -0.0076(8) 0.0092(10) 0.0004(9)
C45 0.0250(7) 0.0272(7) 0.0260(6) -0.0046(5) -0.0062(5) 0.0006(5)
C46 0.0305(7) 0.0317(8) 0.0305(7) -0.0032(6) -0.0033(5) -0.0038(6)
C47 0.0374(9) 0.0409(9) 0.0322(7) -0.0064(6) -0.0019(6) -0.0116(7)
C48 0.0547(12) 0.0719(14) 0.0492(10) -0.0221(10) 0.0095(9) -0.0346(11)
I1 0.03634(7) 0.04759(8) 0.04026(7) 0.00287(4) -0.00131(4) -0.00611(5)

loop_
_atom_type_symbol
_atom_type_description
_atom_type_scat_dispersion_real
_atom_type_scat_dispersion_imag
_atom_type_scat_source
C C 0.0033 0.0016 'International Tables Vol C Tables 4.2.6.8 and 6.1.1.4'
H H 0.0000 0.0000 'International Tables Vol C Tables 4.2.6.8 and 6.1.1.4'
I I -0.4742 1.8119 'International Tables Vol C Tables 4.2.6.8 and 6.1.1.4'
N N 0.0061 0.0033 'International Tables Vol C Tables 4.2.6.8 and 6.1.1.4'
O O 0.0106 0.0060 'International Tables Vol C Tables 4.2.6.8 and 6.1.1.4'

loop_
_geom_angle_atom_site_label_1
_geom_angle_atom_site_label_2
_geom_angle_atom_site_label_3
_geom_angle
C9 O2 C4 117.53(13)
C10 O3 C11 117.09(12)
C25 O5 C22 118.96(13)
C26 O6 C27 118.12(13)
C1 N1 C30 115.77(13)
C7 N1 C1 122.69(15)
C7 N1 C30 121.47(15)
N3 N2 C9 116.51(14)
N2 N3 C10 116.38(14)
N5 N4 C10 116.44(13)
C9 N5 N4 116.40(14)
C14 N6 C19 115.76(12)
C17 N6 C14 124.35(13)
C17 N6 C19 119.71(13)
N8 N7 C25 116.70(14)
N7 N8 C26 116.36(14)
N10 N9 C26 116.39(14)
N9 N10 C25 116.57(14)
C2 C1 N1 122.08(15)
C2 C1 C6 119.28(16)
C6 C1 N1 118.57(15)
C1 C2 H2 120.1
C3 C2 C1 119.86(17)
C3 C2 H2 120.1
C2 C3 H3 120.2
C4 C3 C2 119.60(17)
C4 C3 H3 120.2
C3 C4 O2 117.47(17)
C3 C4 C5 121.62(17)
C5 C4 O2 120.85(17)
C4 C5 H5 120.6
C4 C5 C6 118.80(17)
C6 C5 H5 120.6
C1 C6 H6 119.6
C5 C6 C1 120.84(17)
C5 C6 H6 119.6
O1 C7 N1 121.61(18)
O1 C7 C8 121.73(18)
N1 C7 C8 116.66(18)
C7 C8 H8A 109.5
C7 C8 H8B 109.5
C7 C8 H8C 109.5
H8A C8 H8B 109.5
H8A C8 H8C 109.5
H8B C8 H8C 109.5
N2 C9 O2 113.55(14)
N5 C9 O2 119.64(16)
N5 C9 N2 126.59(17)
N3 C10 O3 113.61(14)
N4 C10 O3 119.59(14)
N4 C10 N3 126.56(16)
C12 C11 O3 118.58(14)
C12 C11 C16 121.98(15)
C16 C11 O3 119.37(15)
C11 C12 H12 120.4
C11 C12 C13 119.21(15)
C13 C12 H12 120.4
C12 C13 H13 120.2
C14 C13 C12 119.69(15)
C14 C13 H13 120.2
C13 C14 N6 121.34(14)
C13 C14 C15 119.76(14)
C15 C14 N6 118.80(13)
C14 C15 H15 119.6
C16 C15 C14 120.79(15)
C16 C15 H15 119.6
C11 C16 H16 120.8
C15 C16 C11 118.46(15)
C15 C16 H16 120.8
O4 C17 N6 120.89(15)
O4 C17 C18 121.67(15)
N6 C17 C18 117.42(14)
C17 C18 H18A 109.5
C17 C18 H18B 109.5
C17 C18 H18C 109.5
H18A C18 H18B 109.5
H18A C18 H18C 109.5
H18B C18 H18C 109.5
C20 C19 N6 120.72(15)
C24 C19 N6 119.02(14)
C24 C19 C20 120.17(15)
C19 C20 H20 120.1
C21 C20 C19 119.75(16)
C21 C20 H20 120.1
C20 C21 H21 120.4
C22 C21 C20 119.27(15)
C22 C21 H21 120.4
C21 C22 O5 117.11(14)
C21 C22 C23 122.05(15)
C23 C22 O5 120.74(15)
C22 C23 H23 120.9
C22 C23 C24 118.27(16)
C24 C23 H23 120.9
C19 C24 C23 120.47(15)
C19 C24 H24 119.8
C23 C24 H24 119.8
N7 C25 O5 114.15(14)
N10 C25 O5 119.72(15)
N10 C25 N7 125.65(16)
N8 C26 O6 113.91(14)
N9 C26 O6 119.81(15)
N9 C26 N8 125.86(17)
C28 C27 O6 116.98(16)
C28 C27 C32 122.23(16)
C32 C27 O6 120.67(16)
C27 C28 H28 120.4
C27 C28 C29 119.24(16)
C29 C28 H28 120.4
C28 C29 H29 120.3
C30 C29 C28 119.43(16)
C30 C29 H29 120.3
C29 C30 N1 120.96(15)
C29 C30 C31 120.50(16)
C31 C30 N1 118.51(15)
C30 C31 H31 119.9
C32 C31 C30 120.23(16)
C32 C31 H31 119.9
C27 C32 H32 120.8
C31 C32 C27 118.34(16)
C31 C32 H32 120.8
C33 N11 C37 109.23(11)
C33 N11 C41 108.54(11)
C33 N11 C45 111.60(11)
C41 N11 C37 110.61(12)
C45 N11 C37 108.03(11)
C45 N11 C41 108.84(11)
N11 C33 H33A 108.3
N11 C33 H33B 108.3
N11 C33 C34 115.81(12)
H33A C33 H33B 107.4
C34 C33 H33A 108.3
C34 C33 H33B 108.3
C33 C34 H34A 109.8
C33 C34 H34B 109.8
C33 C34 C35 109.51(14)
H34A C34 H34B 108.2
C35 C34 H34A 109.8
C35 C34 H34B 109.8
C34 C35 H35A 109.0
C34 C35 H35B 109.0
H35A C35 H35B 107.8
C36 C35 C34 112.73(16)
C36 C35 H35A 109.0
C36 C35 H35B 109.0
C35 C36 H36A 109.5
C35 C36 H36B 109.5
C35 C36 H36C 109.5
H36A C36 H36B 109.5
H36A C36 H36C 109.5
H36B C36 H36C 109.5
N11 C37 H37A 108.1
N11 C37 H37B 108.1
H37A C37 H37B 107.3
C38 C37 N11 116.74(12)
C38 C37 H37A 108.1
C38 C37 H37B 108.1
C37 C38 H38A 109.8
C37 C38 H38B 109.8
H38A C38 H38B 108.2
C39 C38 C37 109.60(14)
C39 C38 H38A 109.8
C39 C38 H38B 109.8
C38 C39 H39A 108.7
C38 C39 H39B 108.7
C38 C39 C40 114.06(15)
H39A C39 H39B 107.6
C40 C39 H39A 108.7
C40 C39 H39B 108.7
C39 C40 H40A 109.5
C39 C40 H40B 109.5
C39 C40 H40C 109.5
H40A C40 H40B 109.5
H40A C40 H40C 109.5
H40B C40 H40C 109.5
N11 C41 H41A 108.5
N11 C41 H41B 108.5
N11 C41 C42 115.07(12)
H41A C41 H41B 107.5
C42 C41 H41A 108.5
C42 C41 H41B 108.5
C41 C42 H42A 109.6
C41 C42 H42B 109.6
C41 C42 C43 110.16(14)
H42A C42 H42B 108.1
C43 C42 H42A 109.6
C43 C42 H42B 109.6
C42 C43 H43A 109.0
C42 C43 H43B 109.0
H43A C43 H43B 107.8
C44 C43 C42 113.13(16)
C44 C43 H43A 109.0
C44 C43 H43B 109.0
C43 C44 H44A 109.5
C43 C44 H44B 109.5
C43 C44 H44C 109.5
H44A C44 H44B 109.5
H44A C44 H44C 109.5
H44B C44 H44C 109.5
N11 C45 H45A 108.1
N11 C45 H45B 108.1
H45A C45 H45B 107.3
C46 C45 N11 116.61(12)
C46 C45 H45A 108.1
C46 C45 H45B 108.1
C45 C46 H46A 110.2
C45 C46 H46B 110.2
C45 C46 C47 107.60(12)
H46A C46 H46B 108.5
C47 C46 H46A 110.2
C47 C46 H46B 110.2
C46 C47 H47A 109.0
C46 C47 H47B 109.0
H47A C47 H47B 107.8
C48 C47 C46 113.08(14)
C48 C47 H47A 109.0
C48 C47 H47B 109.0
C47 C48 H48A 109.5
C47 C48 H48B 109.5
C47 C48 H48C 109.5
H48A C48 H48B 109.5
H48A C48 H48C 109.5
H48B C48 H48C 109.5

loop_
_geom_bond_atom_site_label_1
_geom_bond_atom_site_label_2
_geom_bond_distance
O1 C7 1.218(2)
O2 C4 1.410(2)
O2 C9 1.342(2)
O3 C10 1.338(2)
O3 C11 1.4089(19)
O4 C17 1.2234(19)
O5 C22 1.4050(19)
O5 C25 1.338(2)
O6 C26 1.346(2)
O6 C27 1.408(2)
N1 C1 1.431(2)
N1 C7 1.382(2)
N1 C30 1.441(2)
N2 N3 1.318(2)
N2 C9 1.334(2)
N3 C10 1.333(2)
N4 N5 1.326(2)
N4 C10 1.327(2)
N5 C9 1.325(2)
N6 C14 1.4314(19)
N6 C17 1.370(2)
N6 C19 1.440(2)
N7 N8 1.315(2)
N7 C25 1.336(2)
N8 C26 1.335(2)
N9 N10 1.322(2)
N9 C26 1.330(2)
N10 C25 1.329(2)
C1 C2 1.390(2)
C1 C6 1.391(2)
C2 H2 0.9500
C2 C3 1.384(3)
C3 H3 0.9500
C3 C4 1.375(3)
C4 C5 1.375(3)
C5 H5 0.9500
C5 C6 1.380(3)
C6 H6 0.9500
C7 C8 1.510(3)
C8 H8A 0.9800
C8 H8B 0.9800
C8 H8C 0.9800
C11 C12 1.374(2)
C11 C16 1.380(2)
C12 H12 0.9500
C12 C13 1.387(2)
C13 H13 0.9500
C13 C14 1.387(2)
C14 C15 1.388(2)
C15 H15 0.9500
C15 C16 1.377(2)
C16 H16 0.9500
C17 C18 1.506(2)
C18 H18A 0.9800
C18 H18B 0.9800
C18 H18C 0.9800
C19 C20 1.386(2)
C19 C24 1.384(2)
C20 H20 0.9500
C20 C21 1.385(2)
C21 H21 0.9500
C21 C22 1.371(2)
C22 C23 1.384(2)
C23 H23 0.9500
C23 C24 1.386(2)
C24 H24 0.9500
C27 C28 1.374(3)
C27 C32 1.381(3)
C28 H28 0.9500
C28 C29 1.384(3)
C29 H29 0.9500
C29 C30 1.384(2)
C30 C31 1.390(2)
C31 H31 0.9500
C31 C32 1.380(3)
C32 H32 0.9500
N11 C33 1.5175(18)
N11 C37 1.5225(19)
N11 C41 1.5217(19)
N11 C45 1.5195(17)
C33 H33A 0.9900
C33 H33B 0.9900
C33 C34 1.518(2)
C34 H34A 0.9900
C34 H34B 0.9900
C34 C35 1.518(2)
C35 H35A 0.9900
C35 H35B 0.9900
C35 C36 1.512(3)
C36 H36A 0.9800
C36 H36B 0.9800
C36 H36C 0.9800
C37 H37A 0.9900
C37 H37B 0.9900
C37 C38 1.517(2)
C38 H38A 0.9900
C38 H38B 0.9900
C38 C39 1.510(2)
C39 H39A 0.9900
C39 H39B 0.9900
C39 C40 1.513(3)
C40 H40A 0.9800
C40 H40B 0.9800
C40 H40C 0.9800
C41 H41A 0.9900
C41 H41B 0.9900
C41 C42 1.526(2)
C42 H42A 0.9900
C42 H42B 0.9900
C42 C43 1.528(2)
C43 H43A 0.9900
C43 H43B 0.9900
C43 C44 1.517(3)
C44 H44A 0.9800
C44 H44B 0.9800
C44 H44C 0.9800
C45 H45A 0.9900
C45 H45B 0.9900
C45 C46 1.513(2)
C46 H46A 0.9900
C46 H46B 0.9900
C46 C47 1.526(2)
C47 H47A 0.9900
C47 H47B 0.9900
C47 C48 1.512(2)
C48 H48A 0.9800
C48 H48B 0.9800
C48 H48C 0.9800
